data_2237820
loop_
_publ_author_name
'Prasanna, M. K.'
'Sithambaresan, M.'
'Pradeepkumar, K.'
'Kurup, M. R. Prathapachandra'

_publ_section_title
;
 <i>N</i>'-[(<i>E</i>)-2-Hydroxy-5-methoxybenzylidene]pyridine-4-carbohydrazide
 monohydrate
;
_journal_coeditor_code FJ2628
_journal_issue 6
_journal_name_full 'Acta Crystallographica Section E'
_journal_page_first o881
_journal_paper_doi 10.1107/S160053681301235X
_journal_volume 69
_journal_year 2013
_chemical_formula_iupac 'C14 H13 N3 O3, H2 O'
_chemical_formula_moiety 'C14 H13 N3 O3, H2 O'
_chemical_formula_sum 'C14 H15 N3 O4'
_chemical_formula_weight 289.29
_chemical_name_systematic
;
<i>N</i>'-[(<i>E</i>)-2-Hydroxy-5-methoxybenzylidene]pyridine-4-carbohydrazide
monohydrate
;
_space_group_IT_number 33
_symmetry_cell_setting orthorhombic
_symmetry_space_group_name_Hall 'P 2c -2n'
_symmetry_space_group_name_H-M 'P n a 21'
_atom_sites_solution_hydrogens geom
_atom_sites_solution_primary direct
_atom_sites_solution_secondary difmap
_audit_creation_method SHELXL-97
_cell_angle_alpha 90.00
_cell_angle_beta 90.00
_cell_angle_gamma 90.00
_cell_formula_units_Z 4
_cell_length_a 12.6455(16)
_cell_length_b 12.7423(16)
_cell_length_c 8.9306(9)
_cell_measurement_reflns_used 1943
_cell_measurement_temperature 296(2)
_cell_measurement_theta_max 27.505
_cell_measurement_theta_min 2.78
_cell_volume 1439.0(3)
_computing_cell_refinement 'APEX2 and SAINT (Bruker, 2004)'
_computing_data_collection 'APEX2 (Bruker, 2004)'
_computing_data_reduction 'SAINT and XPREP (Bruker, 2004)'
_computing_molecular_graphics 'ORTEP-3 for Windows (Farrugia, 2012) and DIAMOND (Brandenburg, 2010)'
_computing_publication_material 'SHELXL97 (Sheldrick, 2008) and publCIF (Westrip, 2010)'
_computing_structure_refinement 'SHELXL97 (Sheldrick, 2008)'
_computing_structure_solution 'SHELXS97 (Sheldrick, 2008)'
_diffrn_ambient_temperature 296(2)
_diffrn_detector_area_resol_mean 8.33
_diffrn_measured_fraction_theta_full 0.999
_diffrn_measured_fraction_theta_max 0.999
_diffrn_measurement_device_type 'Bruker Kappa APEXII CCD'
_diffrn_measurement_method '\w and \f scan'
_diffrn_radiation_monochromator graphite
_diffrn_radiation_source 'fine-focus sealed tube'
_diffrn_radiation_type MoK\a
_diffrn_radiation_wavelength 0.71073
_diffrn_reflns_av_R_equivalents 0.0564
_diffrn_reflns_av_sigmaI/netI 0.0489
_diffrn_reflns_limit_h_max 15
_diffrn_reflns_limit_h_min -16
_diffrn_reflns_limit_k_max 16
_diffrn_reflns_limit_k_min -14
_diffrn_reflns_limit_l_max 9
_diffrn_reflns_limit_l_min -11
_diffrn_reflns_number 10294
_diffrn_reflns_theta_full 27.00
_diffrn_reflns_theta_max 27.00
_diffrn_reflns_theta_min 2.79
_diffrn_standards_number 0
_exptl_absorpt_coefficient_mu 0.100
_exptl_absorpt_correction_T_max 0.9755
_exptl_absorpt_correction_T_min 0.965
_exptl_absorpt_correction_type multi-scan
_exptl_absorpt_process_details '(SADABS; Bruker, 2004)'
_exptl_crystal_colour yellow
_exptl_crystal_density_diffrn 1.335
_exptl_crystal_density_method 'not measured'
_exptl_crystal_description block
_exptl_crystal_F_000 608
_exptl_crystal_size_max 0.40
_exptl_crystal_size_mid 0.30
_exptl_crystal_size_min 0.25
_refine_diff_density_max 0.168
_refine_diff_density_min -0.146
_refine_ls_extinction_coef 0.012(3)
_refine_ls_extinction_expression Fc^*^=kFc[1+0.001xFc^2^\l^3^/sin(2\q)]^-1/4^
_refine_ls_extinction_method 'SHELXL97 (Sheldrick, 2008)'
_refine_ls_goodness_of_fit_ref 1.003
_refine_ls_hydrogen_treatment mixed
_refine_ls_matrix_type full
_refine_ls_number_parameters 208
_refine_ls_number_reflns 1668
_refine_ls_number_restraints 6
_refine_ls_restrained_S_all 1.002
_refine_ls_R_factor_all 0.0764
_refine_ls_R_factor_gt 0.0454
_refine_ls_shift/su_max 0.000
_refine_ls_shift/su_mean 0.000
_refine_ls_structure_factor_coef Fsqd
_refine_ls_weighting_details 'calc w=1/[\s^2^(Fo^2^)+(0.0701P)^2^+0.0000P] where P=(Fo^2^+2Fc^2^)/3'
_refine_ls_weighting_scheme calc
_refine_ls_wR_factor_gt 0.1077
_refine_ls_wR_factor_ref 0.1238
_reflns_number_gt 1134
_reflns_number_total 1668
_reflns_threshold_expression I>2sigma(I)
_cod_data_source_file fj2628.cif
_cod_data_source_block I
_cod_database_code 2237820
_cod_database_fobs_code 2237820

loop_
_symmetry_equiv_pos_as_xyz
'x, y, z'
'-x, -y, z+1/2'
'-x+1/2, y+1/2, z+1/2'
'x+1/2, -y+1/2, z'

loop_
_atom_site_type_symbol
_atom_site_label
_atom_site_fract_x
_atom_site_fract_y
_atom_site_fract_z
_atom_site_U_iso_or_equiv
_atom_site_adp_type
_atom_site_calc_flag
_atom_site_refinement_flags
_atom_site_occupancy
_atom_site_symmetry_multiplicity
O O1 0.1808(2) 0.4322(3) -0.0082(3) 0.0751(10) Uani d . 1 1
O O2 0.4338(2) 0.2150(3) 0.3839(3) 0.0617(9) Uani d D 1 1
O O3 0.37204(18) 0.1124(2) 0.7981(3) 0.0518(7) Uani d . 1 1
O O1S 1.0079(2) 0.2238(2) 0.7337(4) 0.0590(8) Uani d D 1 1
N N1 0.2710(2) 0.2049(2) 0.5685(3) 0.0397(7) Uani d . 1 1
N N2 0.2196(2) 0.1700(3) 0.6956(3) 0.0408(7) Uani d D 1 1
N N3 0.1091(3) -0.0404(3) 1.1458(4) 0.0575(9) Uani d . 1 1
C C1 0.3661(3) 0.2681(3) 0.2933(4) 0.0411(8) Uani d . 1 1
C C2 0.4043(3) 0.3044(3) 0.1575(4) 0.0507(10) Uani d . 1 1
H H2 0.4747 0.2928 0.1326 0.061 Uiso calc R 1 1
C C3 0.3409(3) 0.3566(3) 0.0601(4) 0.0533(11) Uani d . 1 1
H H3 0.3679 0.3792 -0.0312 0.064 Uiso calc R 1 1
C C4 0.2361(3) 0.3764(3) 0.0963(4) 0.0497(10) Uani d . 1 1
C C5 0.1962(3) 0.3413(3) 0.2291(4) 0.0428(9) Uani d . 1 1
H H5 0.1257 0.3540 0.2528 0.051 Uiso calc R 1 1
C C6 0.2605(3) 0.2865(3) 0.3301(3) 0.0353(8) Uani d . 1 1
C C7 0.2147(3) 0.2507(3) 0.4707(4) 0.0391(8) Uani d . 1 1
H H7 0.1432 0.2615 0.4890 0.047 Uiso calc R 1 1
C C8 0.2760(3) 0.1203(3) 0.8009(3) 0.0360(8) Uani d . 1 1
C C9 0.2130(2) 0.0700(3) 0.9218(3) 0.0345(8) Uani d . 1 1
C C10 0.2574(3) 0.0576(3) 1.0612(5) 0.0558(11) Uani d . 1 1
H H10 0.3236 0.0856 1.0823 0.067 Uiso calc R 1 1
C C11 0.2026(4) 0.0036(4) 1.1683(5) 0.0651(13) Uani d . 1 1
H H11 0.2329 -0.0025 1.2628 0.078 Uiso calc R 1 1
C C12 0.0673(3) -0.0275(3) 1.0122(5) 0.0513(10) Uani d . 1 1
H H12 0.0012 -0.0569 0.9941 0.062 Uiso calc R 1 1
C C13 0.1150(3) 0.0265(3) 0.8976(4) 0.0404(8) Uani d . 1 1
H H13 0.0817 0.0336 0.8053 0.049 Uiso calc R 1 1
C C14 0.0712(4) 0.4431(4) 0.0117(5) 0.0759(15) Uani d . 1 1
H H14A 0.0391 0.3750 0.0175 0.114 Uiso calc R 1 1
H H14B 0.0418 0.4810 -0.0714 0.114 Uiso calc R 1 1
H H14C 0.0576 0.4809 0.1027 0.114 Uiso calc R 1 1
H H2' 0.1551(15) 0.191(3) 0.720(5) 0.054(12) Uiso d D 1 1
H H1A 0.973(3) 0.279(2) 0.757(6) 0.093(19) Uiso d D 1 1
H H1B 0.962(3) 0.175(2) 0.722(6) 0.081(16) Uiso d D 1 1
H H2A 0.400(3) 0.198(3) 0.462(3) 0.066(14) Uiso d D 1 1

loop_
_atom_site_aniso_label
_atom_site_aniso_U_11
_atom_site_aniso_U_22
_atom_site_aniso_U_33
_atom_site_aniso_U_12
_atom_site_aniso_U_13
_atom_site_aniso_U_23
O1 0.069(2) 0.106(3) 0.0501(17) -0.0069(18) -0.0104(16) 0.0408(18)
O2 0.0470(15) 0.080(2) 0.0580(18) 0.0194(14) 0.0147(16) 0.0220(16)
O3 0.0316(13) 0.0695(19) 0.0542(15) -0.0047(12) -0.0016(12) 0.0243(13)
O1S 0.0376(14) 0.0544(18) 0.085(2) 0.0050(14) -0.0006(15) -0.0197(16)
N1 0.0355(15) 0.0484(18) 0.0351(15) -0.0004(14) 0.0036(14) 0.0125(14)
N2 0.0352(16) 0.0528(19) 0.0343(16) 0.0034(15) 0.0074(14) 0.0151(13)
N3 0.056(2) 0.063(2) 0.054(2) -0.0059(18) 0.0109(17) 0.0184(17)
C1 0.0422(19) 0.042(2) 0.0394(18) 0.0026(16) 0.0076(16) 0.0070(16)
C2 0.046(2) 0.060(3) 0.046(2) -0.0011(19) 0.0176(18) 0.0028(18)
C3 0.063(3) 0.063(3) 0.0331(19) -0.006(2) 0.0128(19) 0.0101(18)
C4 0.055(3) 0.058(3) 0.036(2) -0.0101(19) -0.0029(19) 0.0129(19)
C5 0.0341(18) 0.055(2) 0.040(2) -0.0037(16) -0.0040(16) 0.0079(18)
C6 0.0357(18) 0.037(2) 0.0327(18) -0.0067(14) 0.0004(15) 0.0028(15)
C7 0.0307(18) 0.051(2) 0.0357(19) -0.0024(16) 0.0034(15) 0.0033(16)
C8 0.0342(18) 0.0392(19) 0.0346(18) -0.0041(15) -0.0024(16) 0.0083(15)
C9 0.0324(17) 0.0366(19) 0.0346(18) -0.0009(14) 0.0022(15) 0.0044(15)
C10 0.054(3) 0.070(3) 0.044(2) -0.022(2) -0.011(2) 0.017(2)
C11 0.072(3) 0.086(4) 0.036(2) -0.021(3) -0.0063(19) 0.023(2)
C12 0.0378(19) 0.053(3) 0.063(3) -0.0039(17) 0.0056(19) 0.014(2)
C13 0.0373(18) 0.043(2) 0.0413(19) -0.0026(15) -0.0012(16) 0.0073(16)
C14 0.066(3) 0.086(4) 0.076(3) -0.016(3) -0.030(3) 0.036(3)

loop_
_atom_type_symbol
_atom_type_description
_atom_type_scat_dispersion_real
_atom_type_scat_dispersion_imag
_atom_type_scat_source
C C 0.0033 0.0016 'International Tables Vol C Tables 4.2.6.8 and 6.1.1.4'
H H 0.0000 0.0000 'International Tables Vol C Tables 4.2.6.8 and 6.1.1.4'
N N 0.0061 0.0033 'International Tables Vol C Tables 4.2.6.8 and 6.1.1.4'
O O 0.0106 0.0060 'International Tables Vol C Tables 4.2.6.8 and 6.1.1.4'

loop_
_geom_angle_atom_site_label_1
_geom_angle_atom_site_label_2
_geom_angle_atom_site_label_3
_geom_angle
C4 O1 C14 118.0(3)
C1 O2 H2A 107(3)
H1A O1S H1B 106(2)
C7 N1 N2 116.7(3)
C8 N2 N1 118.5(3)
C8 N2 H2' 118(3)
N1 N2 H2' 122(3)
C12 N3 C11 116.3(3)
O2 C1 C2 117.9(3)
O2 C1 C6 123.1(3)
C2 C1 C6 118.9(3)
C3 C2 C1 121.3(4)
C3 C2 H2 119.3
C1 C2 H2 119.3
C2 C3 C4 120.2(3)
C2 C3 H3 119.9
C4 C3 H3 119.9
C5 C4 O1 125.1(4)
C5 C4 C3 119.8(4)
O1 C4 C3 115.1(3)
C4 C5 C6 120.5(3)
C4 C5 H5 119.7
C6 C5 H5 119.7
C1 C6 C5 119.2(3)
C1 C6 C7 122.1(3)
C5 C6 C7 118.7(3)
N1 C7 C6 121.0(3)
N1 C7 H7 119.5
C6 C7 H7 119.5
O3 C8 N2 123.8(3)
O3 C8 C9 120.9(3)
N2 C8 C9 115.3(3)
C13 C9 C10 117.7(3)
C13 C9 C8 122.9(3)
C10 C9 C8 119.2(3)
C11 C10 C9 119.0(4)
C11 C10 H10 120.5
C9 C10 H10 120.5
N3 C11 C10 124.0(4)
N3 C11 H11 118.0
C10 C11 H11 118.0
N3 C12 C13 124.2(4)
N3 C12 H12 117.9
C13 C12 H12 117.9
C12 C13 C9 118.8(3)
C12 C13 H13 120.6
C9 C13 H13 120.6
O1 C14 H14A 109.5
O1 C14 H14B 109.5
H14A C14 H14B 109.5
O1 C14 H14C 109.5
H14A C14 H14C 109.5
H14B C14 H14C 109.5

loop_
_geom_bond_atom_site_label_1
_geom_bond_atom_site_label_2
_geom_bond_distance
O1 C4 1.366(4)
O1 C14 1.405(5)
O2 C1 1.358(5)
O2 H2A 0.847(10)
O3 C8 1.218(4)
O1S H1A 0.856(10)
O1S H1B 0.859(10)
N1 C7 1.269(4)
N1 N2 1.381(4)
N2 C8 1.341(4)
N2 H2' 0.885(10)
N3 C12 1.315(5)
N3 C11 1.325(5)
C1 C2 1.384(5)
C1 C6 1.395(5)
C2 C3 1.357(6)
C2 H2 0.9300
C3 C4 1.388(6)
C3 H3 0.9300
C4 C5 1.364(5)
C5 C6 1.402(5)
C5 H5 0.9300
C6 C7 1.456(5)
C7 H7 0.9300
C8 C9 1.487(4)
C9 C13 1.374(5)
C9 C10 1.374(5)
C10 C11 1.367(6)
C10 H10 0.9300
C11 H11 0.9300
C12 C13 1.373(5)
C12 H12 0.9300
C13 H13 0.9300
C14 H14A 0.9600
C14 H14B 0.9600
C14 H14C 0.9600

loop_
_geom_hbond_atom_site_label_D
_geom_hbond_atom_site_label_H
_geom_hbond_atom_site_label_A
_geom_hbond_site_symmetry_A
_geom_hbond_distance_DH
_geom_hbond_distance_HA
_geom_hbond_distance_DA
_geom_hbond_angle_DHA
N2 H2' O1S 1_455 0.885(10) 1.912(14) 2.784(4) 168(4)
O1S H1A O3 4 0.856(10) 1.918(15) 2.764(4) 170(4)
O1S H1B N3 2_654 0.859(10) 2.050(17) 2.874(5) 160(4)
O2 H2A N1 . 0.847(10) 1.89(3) 2.642(4) 147(4)
C11 H11 O1 3_546 0.93 2.46 3.370(5) 164
C14 H14C O3 3_554 0.96 2.58 3.425(5) 147

loop_
_geom_torsion_atom_site_label_1
_geom_torsion_atom_site_label_2
_geom_torsion_atom_site_label_3
_geom_torsion_atom_site_label_4
_geom_torsion
C7 N1 N2 C8 179.3(3)
O2 C1 C2 C3 179.0(4)
C6 C1 C2 C3 -0.4(6)
C1 C2 C3 C4 1.1(6)
C14 O1 C4 C5 -8.9(7)
C14 O1 C4 C3 171.8(4)
C2 C3 C4 C5 -1.3(6)
C2 C3 C4 O1 178.1(4)
O1 C4 C5 C6 -178.6(4)
C3 C4 C5 C6 0.7(6)
O2 C1 C6 C5 -179.5(4)
C2 C1 C6 C5 -0.1(5)
O2 C1 C6 C7 0.6(5)
C2 C1 C6 C7 180.0(3)
C4 C5 C6 C1 0.0(5)
C4 C5 C6 C7 179.9(3)
N2 N1 C7 C6 -177.5(3)
C1 C6 C7 N1 3.1(5)
C5 C6 C7 N1 -176.8(3)
N1 N2 C8 O3 7.1(6)
N1 N2 C8 C9 -170.4(3)
O3 C8 C9 C13 -144.0(4)
N2 C8 C9 C13 33.6(5)
O3 C8 C9 C10 30.2(6)
N2 C8 C9 C10 -152.3(4)
C13 C9 C10 C11 -0.2(6)
C8 C9 C10 C11 -174.6(4)
C12 N3 C11 C10 -1.9(7)
C9 C10 C11 N3 1.6(7)
C11 N3 C12 C13 0.9(6)
N3 C12 C13 C9 0.4(6)
C10 C9 C13 C12 -0.7(5)
C8 C9 C13 C12 173.5(3)
